data_4338980
loop_
_publ_author_name
'Sa\~nudo, E Carolina'
'Cauchy, Thomas'
'Ruiz, Eliseo'
'Laye, Rebecca H.'
'Roubeau, Olivier'
'Teat, Simon J.'
'Arom\'i, Guillem'

_publ_section_title
;
 Molecules composed of two weakly magnetically coupled [MnIII4] clusters.
;
_journal_issue 22
_journal_name_full 'Inorganic chemistry'
_journal_page_first 9045
_journal_page_last 9047
_journal_paper_doi 10.1021/ic701467y
_journal_volume 46
_journal_year 2007
_chemical_formula_moiety 'C82 H80 Mn8 N4 O42, 2(C H Cl3), 2(C0.70 H Cl2.10)'
_chemical_formula_sum 'C85.4 H84 Cl10.2 Mn8 N4 O42'
_chemical_formula_weight 2639.48
_chemical_name_systematic
; 
 ? 
;
_space_group_IT_number 15
_symmetry_cell_setting monoclinic
_symmetry_space_group_name_Hall '-C 2yc'
_symmetry_space_group_name_H-M 'C 1 2/c 1'
_atom_sites_solution_hydrogens geom
_atom_sites_solution_primary direct
_atom_sites_solution_secondary difmap
_audit_creation_method SHELXL-97
_cell_angle_alpha 90.00
_cell_angle_beta 97.716(2)
_cell_angle_gamma 90.00
_cell_formula_units_Z 4
_cell_length_a 30.935(6)
_cell_length_b 14.330(3)
_cell_length_c 25.247(5)
_cell_measurement_reflns_used 25241
_cell_measurement_temperature 150(2)
_cell_measurement_theta_max 23.21
_cell_measurement_theta_min 3.62
_cell_volume 11091(4)
_computing_cell_refinement 'Bruker SAINT'
_computing_data_collection 'Bruker APEX2'
_computing_data_reduction 'Bruker SAINT'
_computing_structure_refinement 'SHELXL-97 (Sheldrick, 1997)'
_computing_structure_solution 'SHELXS-97 (Sheldrick, 1990)'
_diffrn_ambient_temperature 150(2)
_diffrn_measured_fraction_theta_full 0.989
_diffrn_measured_fraction_theta_max 0.989
_diffrn_measurement_device_type 'Bruker APEX II CCD diffractometer'
_diffrn_measurement_method '\w rotation with narrow frames'
_diffrn_radiation_monochromator 'silicon 111'
_diffrn_radiation_source 'Daresbury SRS station 16.2smx'
_diffrn_radiation_type synchrotron
_diffrn_radiation_wavelength 0.78480
_diffrn_reflns_av_R_equivalents 0.0812
_diffrn_reflns_av_sigmaI/netI 0.0659
_diffrn_reflns_limit_h_max 30
_diffrn_reflns_limit_h_min -30
_diffrn_reflns_limit_k_max 14
_diffrn_reflns_limit_k_min -14
_diffrn_reflns_limit_l_max 25
_diffrn_reflns_limit_l_min -25
_diffrn_reflns_number 25241
_diffrn_reflns_theta_full 23.21
_diffrn_reflns_theta_max 23.21
_diffrn_reflns_theta_min 3.62
_diffrn_standards_number 0
_exptl_absorpt_coefficient_mu 1.717
_exptl_absorpt_correction_T_max 0.94
_exptl_absorpt_correction_T_min 0.85
_exptl_absorpt_correction_type multi-scan
_exptl_absorpt_process_details sadabs
_exptl_crystal_colour red
_exptl_crystal_density_diffrn 1.581
_exptl_crystal_density_method 'not measured'
_exptl_crystal_description plate
_exptl_crystal_F_000 5335
_exptl_crystal_size_max 0.08
_exptl_crystal_size_mid 0.06
_exptl_crystal_size_min 0.01
_refine_diff_density_max 1.237
_refine_diff_density_min -0.679
_refine_diff_density_rms 0.111
_refine_ls_extinction_method none
_refine_ls_goodness_of_fit_ref 1.031
_refine_ls_hydrogen_treatment constr
_refine_ls_matrix_type full
_refine_ls_number_parameters 692
_refine_ls_number_reflns 5821
_refine_ls_number_restraints 36
_refine_ls_restrained_S_all 1.064
_refine_ls_R_factor_all 0.0923
_refine_ls_R_factor_gt 0.0645
_refine_ls_shift/su_max 0.001
_refine_ls_shift/su_mean 0.000
_refine_ls_structure_factor_coef Fsqd
_refine_ls_weighting_details 'calc w=1/[\s^2^(Fo^2^)+(0.1324P)^2^+13.1569P] where P=(Fo^2^+2Fc^2^)/3'
_refine_ls_weighting_scheme calc
_refine_ls_wR_factor_gt 0.1714
_refine_ls_wR_factor_ref 0.1949
_reflns_number_gt 4176
_reflns_number_total 5821
_reflns_threshold_expression >2sigma(I)
_cod_data_source_file ic701467y-file004.cif
_cod_data_source_block cs1060b
_cod_original_sg_symbol_H-M C2/c
_cod_original_formula_sum 'C85.40 H84 Cl10.20 Mn8 N4 O42'
_cod_database_code 4338980

loop_
_symmetry_equiv_pos_as_xyz
'x, y, z'
'-x, y, -z+1/2'
'x+1/2, y+1/2, z'
'-x+1/2, y+1/2, -z+1/2'
'-x, -y, -z'
'x, -y, z-1/2'
'-x+1/2, -y+1/2, -z'
'x+1/2, -y+1/2, z-1/2'

loop_
_atom_site_label
_atom_site_type_symbol
_atom_site_fract_x
_atom_site_fract_y
_atom_site_fract_z
_atom_site_U_iso_or_equiv
_atom_site_adp_type
_atom_site_occupancy
_atom_site_symmetry_multiplicity
_atom_site_calc_flag
_atom_site_refinement_flags
Mn1 Mn 0.91885(4) 0.22600(10) 0.51806(5) 0.0320(4) Uani 1 1 d .
Mn2 Mn 0.84996(4) 0.37882(9) 0.44690(4) 0.0284(4) Uani 1 1 d .
Mn3 Mn 0.84585(4) 0.18449(9) 0.41476(5) 0.0298(4) Uani 1 1 d .
Mn4 Mn 0.81181(4) 0.34589(9) 0.32003(5) 0.0306(4) Uani 1 1 d .
O1 O 0.8963(2) 0.0874(5) 0.5290(2) 0.0464(17) Uani 1 1 d .
O2 O 0.86341(19) 0.0603(4) 0.4463(2) 0.0393(16) Uani 1 1 d .
O3 O 0.9430(2) 0.3680(5) 0.5218(2) 0.0423(16) Uani 1 1 d .
O4 O 0.88047(19) 0.4495(4) 0.5064(2) 0.0318(14) Uani 1 1 d .
O5 O 0.95240(18) 0.1903(4) 0.4620(2) 0.0383(15) Uani 1 1 d U
O6 O 0.9074(2) 0.1888(4) 0.3841(2) 0.0395(16) Uani 1 1 d .
O7 O 0.86817(17) 0.2591(4) 0.47308(19) 0.0301(14) Uani 1 1 d .
O8 O 0.81985(18) 0.4976(4) 0.4249(2) 0.0336(14) Uani 1 1 d .
O9 O 0.78893(19) 0.4808(4) 0.3394(2) 0.0415(16) Uani 1 1 d .
O10 O 0.90089(18) 0.4146(4) 0.3997(2) 0.0343(15) Uani 1 1 d U
O11 O 0.87067(19) 0.3884(4) 0.3144(2) 0.0363(15) Uani 1 1 d .
O12 O 0.81831(18) 0.1134(4) 0.3543(2) 0.0333(15) Uani 1 1 d .
O13 O 0.8280(2) 0.2113(5) 0.2869(2) 0.0396(16) Uani 1 1 d .
O14 O 0.82292(17) 0.3044(4) 0.39094(19) 0.0270(13) Uani 1 1 d U
O15 O 1.0336(2) 0.0745(6) 0.5625(3) 0.077(2) Uani 1 1 d U
H15 H 1.0083 0.0937 0.5513 0.092 Uiso 1 1 d R
O16 O 0.97031(18) 0.1897(4) 0.5661(2) 0.0371(15) Uani 1 1 d .
O17 O 0.88960(18) 0.2613(4) 0.5787(2) 0.0388(16) Uani 1 1 d .
O18 O 0.82663(19) 0.1733(4) 0.6392(2) 0.0376(15) Uani 1 1 d .
O19 O 0.74682(18) 0.2020(4) 0.6811(2) 0.0348(15) Uani 1 1 d .
O20 O 0.70203(19) 0.1185(4) 0.7545(2) 0.0356(15) Uani 1 1 d .
O21 O 0.6519(3) 0.0937(6) 0.8272(3) 0.084(3) Uani 1 1 d .
H21 H 0.6578 0.1011 0.7958 0.101 Uiso 1 1 d R
N1 N 0.7909(2) 0.3699(5) 0.4948(3) 0.0272(17) Uani 1 1 d .
N2 N 0.7164(2) 0.3476(5) 0.5460(3) 0.0302(17) Uani 1 1 d .
C1 C 0.8812(3) 0.0336(7) 0.4933(4) 0.044(3) Uani 1 1 d .
C2 C 0.8815(4) -0.0689(8) 0.5031(4) 0.068(3) Uani 1 1 d .
H2A H 0.9116 -0.0902 0.5129 0.102 Uiso 1 1 calc R
H2B H 0.8685 -0.1012 0.4706 0.102 Uiso 1 1 calc R
H2C H 0.8645 -0.0828 0.5323 0.102 Uiso 1 1 calc R
C3 C 0.9203(3) 0.4365(7) 0.5296(3) 0.038(2) Uani 1 1 d .
C4 C 0.9371(3) 0.5108(7) 0.5683(4) 0.059(3) Uani 1 1 d .
H4A H 0.9690 0.5135 0.5709 0.089 Uiso 1 1 calc R
H4B H 0.9288 0.4965 0.6035 0.089 Uiso 1 1 calc R
H4C H 0.9247 0.5711 0.5560 0.089 Uiso 1 1 calc R
C5 C 0.9441(3) 0.1836(7) 0.4105(4) 0.042(2) Uani 1 1 d .
C6 C 0.9835(3) 0.1658(9) 0.3842(4) 0.072(4) Uani 1 1 d .
H6A H 1.0030 0.2199 0.3893 0.107 Uiso 1 1 calc R
H6B H 0.9748 0.1552 0.3459 0.107 Uiso 1 1 calc R
H6C H 0.9987 0.1105 0.4002 0.107 Uiso 1 1 calc R
C7 C 0.7939(3) 0.5255(7) 0.3826(4) 0.035(2) Uani 1 1 d .
C8 C 0.7700(3) 0.6121(7) 0.3882(4) 0.048(3) Uani 1 1 d .
H8A H 0.7593 0.6369 0.3527 0.072 Uiso 1 1 calc R
H8B H 0.7895 0.6578 0.4080 0.072 Uiso 1 1 calc R
H8C H 0.7453 0.5997 0.4077 0.072 Uiso 1 1 calc R
C9 C 0.9026(3) 0.4084(6) 0.3506(4) 0.037(2) Uani 1 1 d .
C10 C 0.9455(3) 0.4288(8) 0.3315(4) 0.058(3) Uani 1 1 d .
H10A H 0.9693 0.4063 0.3580 0.087 Uiso 1 1 calc R
H10B H 0.9485 0.4962 0.3267 0.087 Uiso 1 1 calc R
H10C H 0.9468 0.3970 0.2974 0.087 Uiso 1 1 calc R
C11 C 0.8164(3) 0.1354(7) 0.3045(4) 0.038(2) Uani 1 1 d .
C12 C 0.7963(3) 0.0620(7) 0.2656(3) 0.046(3) Uani 1 1 d .
H12A H 0.8089 0.0668 0.2321 0.069 Uiso 1 1 calc R
H12B H 0.7647 0.0719 0.2584 0.069 Uiso 1 1 calc R
H12C H 0.8021 -0.0002 0.2811 0.069 Uiso 1 1 calc R
C13 C 0.7937(3) 0.3667(6) 0.5477(3) 0.030(2) Uani 1 1 d .
H13A H 0.8214 0.3719 0.5689 0.036 Uiso 1 1 calc R
C14 C 0.7566(3) 0.3560(6) 0.5726(3) 0.033(2) Uani 1 1 d .
H14A H 0.7600 0.3544 0.6105 0.039 Uiso 1 1 calc R
C15 C 0.7137(3) 0.3520(6) 0.4920(3) 0.033(2) Uani 1 1 d .
H15A H 0.6859 0.3474 0.4710 0.039 Uiso 1 1 calc R
C16 C 0.7502(3) 0.3629(6) 0.4671(3) 0.030(2) Uani 1 1 d .
H16A H 0.7469 0.3656 0.4292 0.037 Uiso 1 1 calc R
C17 C 1.0467(3) 0.1057(7) 0.6133(4) 0.051(3) Uani 1 1 d .
C18 C 1.0858(3) 0.0671(8) 0.6372(4) 0.059(3) Uani 1 1 d .
H18A H 1.1008 0.0222 0.6189 0.071 Uiso 1 1 calc R
C19 C 1.1022(3) 0.0956(8) 0.6883(4) 0.064(3) Uani 1 1 d .
H19A H 1.1289 0.0701 0.7052 0.077 Uiso 1 1 calc R
C20 C 1.0801(3) 0.1611(9) 0.7153(4) 0.063(3) Uani 1 1 d .
H20A H 1.0922 0.1831 0.7496 0.076 Uiso 1 1 calc R
C21 C 1.0404(3) 0.1933(8) 0.6914(4) 0.058(3) Uani 1 1 d .
H21A H 1.0248 0.2359 0.7105 0.070 Uiso 1 1 calc R
C22 C 1.0221(3) 0.1663(6) 0.6405(3) 0.034(2) Uani 1 1 d .
C23 C 0.9794(3) 0.2001(6) 0.6168(3) 0.033(2) Uani 1 1 d .
C24 C 0.9496(3) 0.2401(6) 0.6476(3) 0.034(2) Uani 1 1 d .
H24A H 0.9595 0.2512 0.6844 0.041 Uiso 1 1 calc R
C25 C 0.9071(3) 0.2647(6) 0.6287(3) 0.033(2) Uani 1 1 d .
C26 C 0.8775(3) 0.2953(6) 0.6665(3) 0.032(2) Uani 1 1 d .
C27 C 0.8893(3) 0.3727(6) 0.6998(3) 0.037(2) Uani 1 1 d .
H27A H 0.9153 0.4059 0.6961 0.044 Uiso 1 1 calc R
C28 C 0.8639(3) 0.4011(7) 0.7375(3) 0.041(2) Uani 1 1 d .
H28A H 0.8716 0.4552 0.7584 0.049 Uiso 1 1 calc R
C29 C 0.8268(3) 0.3503(6) 0.7451(3) 0.038(2) Uani 1 1 d .
H29A H 0.8098 0.3684 0.7720 0.045 Uiso 1 1 calc R
C30 C 0.8145(3) 0.2727(6) 0.7130(3) 0.031(2) Uani 1 1 d .
C31 C 0.8394(3) 0.2470(6) 0.6727(3) 0.030(2) Uani 1 1 d U
C32 C 0.8438(5) 0.0874(8) 0.6522(5) 0.083(4) Uani 1 1 d .
H32A H 0.8420 0.0487 0.6199 0.124 Uiso 1 1 calc R
H32B H 0.8275 0.0578 0.6782 0.124 Uiso 1 1 calc R
H32C H 0.8745 0.0941 0.6677 0.124 Uiso 1 1 calc R
C33 C 0.7745(3) 0.2199(6) 0.7226(3) 0.031(2) Uani 1 1 d .
C34 C 0.7693(3) 0.1951(6) 0.7749(3) 0.032(2) Uani 1 1 d .
H34A H 0.7916 0.2133 0.8027 0.039 Uiso 1 1 calc R
C35 C 0.7346(3) 0.1463(6) 0.7891(3) 0.032(2) Uani 1 1 d .
C36 C 0.7296(3) 0.1231(7) 0.8454(3) 0.037(2) Uani 1 1 d .
C37 C 0.7664(3) 0.1234(8) 0.8849(4) 0.058(3) Uani 1 1 d .
H37A H 0.7948 0.1301 0.8750 0.069 Uiso 1 1 calc R
C38 C 0.7609(4) 0.1139(9) 0.9389(4) 0.074(4) Uani 1 1 d .
H38A H 0.7853 0.1193 0.9658 0.089 Uiso 1 1 calc R
C39 C 0.7203(4) 0.0968(7) 0.9528(4) 0.057(3) Uani 1 1 d .
H39A H 0.7171 0.0871 0.9893 0.068 Uiso 1 1 calc R
C40 C 0.6841(4) 0.0934(7) 0.9148(4) 0.058(3) Uani 1 1 d .
H40A H 0.6560 0.0839 0.9250 0.069 Uiso 1 1 calc R
C41 C 0.6894(3) 0.1041(7) 0.8609(3) 0.043(3) Uani 1 1 d .
Cl1 Cl 1.12425(12) 0.3004(2) 0.51817(14) 0.0890(11) Uani 1 1 d .
Cl2 Cl 1.04127(9) 0.3593(2) 0.54842(12) 0.0768(10) Uani 1 1 d .
Cl3 Cl 1.11541(10) 0.3312(3) 0.62937(12) 0.0868(11) Uani 1 1 d .
C42 C 1.0980(3) 0.3672(8) 0.5627(4) 0.058(3) Uani 1 1 d .
H42 H 1.1065 0.4339 0.5591 0.069 Uiso 1 1 calc R
Cl4 Cl 0.8683(2) -0.1783(3) 0.64876(19) 0.1005(18) Uani 0.70 1 d P
Cl5 Cl 0.92176(18) -0.1004(4) 0.7370(2) 0.0993(17) Uani 0.70 1 d P
Cl6 Cl 0.94122(17) -0.2839(4) 0.6992(2) 0.1024(17) Uani 0.70 1 d PU
C43 C 0.9017(5) -0.2016(12) 0.7089(6) 0.063(5) Uani 0.70 1 d P
H43 H 0.8830 -0.2299 0.7342 0.076 Uiso 1 1 d R

loop_
_atom_site_aniso_label
_atom_site_aniso_U_11
_atom_site_aniso_U_22
_atom_site_aniso_U_33
_atom_site_aniso_U_23
_atom_site_aniso_U_13
_atom_site_aniso_U_12
Mn1 0.0357(9) 0.0537(10) 0.0067(7) 0.0004(6) 0.0029(6) 0.0045(7)
Mn2 0.0355(8) 0.0417(9) 0.0073(7) -0.0010(6) 0.0007(6) -0.0022(6)
Mn3 0.0389(9) 0.0428(9) 0.0079(7) -0.0014(6) 0.0034(6) -0.0009(6)
Mn4 0.0369(9) 0.0478(9) 0.0066(7) 0.0024(6) 0.0014(6) -0.0045(6)
O1 0.061(4) 0.058(5) 0.019(4) 0.004(4) 0.000(3) 0.000(4)
O2 0.049(4) 0.044(4) 0.026(4) 0.001(3) 0.008(3) 0.007(3)
O3 0.043(4) 0.056(5) 0.026(4) -0.004(3) -0.001(3) -0.003(4)
O4 0.041(4) 0.038(4) 0.016(3) -0.004(3) 0.003(3) -0.003(3)
O5 0.043(3) 0.056(3) 0.017(3) -0.004(3) 0.008(2) 0.005(3)
O6 0.040(4) 0.064(4) 0.014(3) -0.004(3) 0.004(3) 0.002(3)
O7 0.039(3) 0.041(4) 0.009(3) -0.001(3) 0.000(2) 0.000(3)
O8 0.047(4) 0.035(4) 0.018(3) 0.000(3) 0.001(3) -0.004(3)
O9 0.057(4) 0.052(4) 0.014(4) -0.003(3) 0.000(3) 0.004(3)
O10 0.039(3) 0.051(3) 0.014(3) 0.000(3) 0.004(2) -0.008(3)
O11 0.041(4) 0.057(4) 0.010(3) 0.008(3) 0.000(3) -0.009(3)
O12 0.046(4) 0.044(4) 0.009(4) -0.007(3) 0.003(3) -0.001(3)
O13 0.060(4) 0.047(4) 0.014(3) -0.002(3) 0.012(3) -0.002(3)
O14 0.037(3) 0.038(3) 0.006(3) 0.001(2) 0.001(2) -0.006(2)
O15 0.077(4) 0.095(4) 0.056(4) -0.024(4) -0.004(3) 0.029(4)
O16 0.051(4) 0.056(4) 0.004(3) -0.001(3) 0.002(3) 0.008(3)
O17 0.039(4) 0.069(4) 0.008(3) 0.000(3) 0.004(3) 0.011(3)
O18 0.045(4) 0.046(4) 0.021(3) -0.016(3) 0.002(3) -0.002(3)
O19 0.038(4) 0.056(4) 0.010(3) 0.000(3) 0.002(3) -0.003(3)
O20 0.043(4) 0.054(4) 0.010(3) 0.008(3) 0.003(3) -0.007(3)
O21 0.080(6) 0.133(8) 0.043(5) -0.001(5) 0.019(5) -0.021(5)
N1 0.037(5) 0.034(4) 0.010(4) 0.005(3) 0.002(3) 0.004(3)
N2 0.036(5) 0.041(5) 0.014(4) -0.006(3) 0.004(3) -0.001(3)
C1 0.048(6) 0.057(8) 0.028(6) 0.008(6) 0.009(5) 0.003(5)
C2 0.089(9) 0.060(8) 0.048(7) 0.012(6) -0.016(6) 0.003(6)
C3 0.038(6) 0.056(7) 0.016(5) -0.003(5) -0.005(5) -0.007(5)
C4 0.062(7) 0.058(7) 0.050(7) -0.014(6) -0.019(5) -0.006(6)
C5 0.046(7) 0.065(7) 0.017(6) -0.009(5) 0.013(5) 0.005(5)
C6 0.064(8) 0.134(11) 0.019(6) -0.007(6) 0.014(5) 0.006(7)
C7 0.039(6) 0.048(6) 0.019(6) 0.009(5) 0.010(4) -0.006(5)
C8 0.058(7) 0.049(7) 0.035(6) 0.007(5) 0.001(5) 0.018(5)
C9 0.039(6) 0.046(6) 0.029(6) 0.003(5) 0.013(5) -0.003(5)
C10 0.049(7) 0.103(9) 0.022(5) -0.001(6) 0.010(5) -0.021(6)
C11 0.040(6) 0.057(7) 0.017(6) -0.016(5) 0.009(4) 0.006(5)
C12 0.069(7) 0.051(6) 0.017(5) -0.016(5) 0.002(5) 0.002(5)
C13 0.028(5) 0.042(6) 0.020(6) -0.007(4) 0.004(4) -0.006(4)
C14 0.051(7) 0.036(6) 0.012(5) 0.000(4) 0.007(5) 0.003(4)
C15 0.038(6) 0.046(6) 0.013(5) -0.005(4) 0.000(4) 0.001(4)
C16 0.039(6) 0.039(6) 0.014(5) 0.003(4) 0.007(5) -0.002(4)
C17 0.062(7) 0.062(7) 0.025(6) -0.020(5) -0.011(5) 0.015(6)
C18 0.061(7) 0.079(8) 0.035(6) -0.023(6) -0.007(5) 0.033(6)
C19 0.057(7) 0.093(9) 0.041(7) -0.004(6) -0.003(6) 0.035(7)
C20 0.049(7) 0.108(10) 0.032(6) -0.015(6) -0.002(5) 0.017(7)
C21 0.052(7) 0.089(9) 0.033(6) -0.009(6) 0.005(5) 0.024(6)
C22 0.041(6) 0.048(6) 0.013(5) 0.002(4) 0.003(4) 0.003(5)
C23 0.036(6) 0.039(6) 0.024(6) 0.002(4) 0.005(4) -0.004(4)
C24 0.034(6) 0.058(6) 0.010(4) -0.002(4) 0.001(4) 0.005(5)
C25 0.053(7) 0.041(6) 0.005(5) 0.000(4) 0.005(4) -0.005(5)
C26 0.035(6) 0.046(6) 0.014(5) 0.004(4) 0.003(4) 0.002(4)
C27 0.038(6) 0.054(6) 0.018(5) -0.005(5) 0.006(4) -0.009(5)
C28 0.050(6) 0.049(6) 0.025(5) -0.015(5) 0.008(5) -0.008(5)
C29 0.042(6) 0.056(6) 0.015(5) -0.011(5) 0.003(4) 0.002(5)
C30 0.039(6) 0.042(6) 0.012(5) 0.005(4) 0.001(4) 0.007(4)
C31 0.034(4) 0.042(4) 0.015(4) -0.004(3) 0.002(3) 0.003(3)
C32 0.150(13) 0.039(7) 0.050(8) 0.005(6) -0.022(8) -0.013(8)
C33 0.033(5) 0.034(5) 0.026(6) 0.000(4) 0.001(4) -0.001(4)
C34 0.031(5) 0.061(6) 0.006(5) -0.002(4) 0.005(4) -0.006(5)
C35 0.039(6) 0.046(6) 0.010(5) -0.002(4) -0.001(4) 0.000(5)
C36 0.048(6) 0.055(6) 0.009(5) -0.001(4) 0.002(5) -0.003(5)
C37 0.061(7) 0.099(9) 0.013(6) 0.002(5) 0.005(5) -0.007(6)
C38 0.090(10) 0.105(10) 0.024(7) 0.014(6) -0.006(6) 0.000(8)
C39 0.096(10) 0.061(7) 0.015(6) 0.006(5) 0.012(7) -0.001(6)
C40 0.080(8) 0.070(8) 0.029(7) 0.000(5) 0.025(6) -0.014(6)
C41 0.051(7) 0.059(7) 0.017(6) -0.002(5) 0.002(5) -0.009(5)
Cl1 0.116(3) 0.070(2) 0.080(2) -0.0192(18) 0.012(2) 0.0036(19)
Cl2 0.0615(19) 0.109(3) 0.0573(19) 0.0231(18) -0.0021(15) -0.0251(17)
Cl3 0.079(2) 0.121(3) 0.056(2) 0.0369(19) -0.0060(16) -0.022(2)
C42 0.066(8) 0.065(7) 0.041(6) -0.001(5) 0.003(5) -0.009(6)
Cl4 0.166(5) 0.069(3) 0.057(3) 0.015(2) -0.025(3) 0.001(3)
Cl5 0.108(4) 0.120(4) 0.063(3) 0.002(3) -0.011(3) -0.023(3)
Cl6 0.087(3) 0.115(3) 0.117(3) 0.040(3) 0.062(3) 0.031(3)
C43 0.058(10) 0.103(14) 0.034(9) 0.028(9) 0.022(7) 0.016(9)

loop_
_atom_type_symbol
_atom_type_description
_atom_type_scat_dispersion_real
_atom_type_scat_dispersion_imag
_atom_type_scat_source
C C -0.0020 0.0020 'International Tables Vol C Tables 4.2.6.8 and 6.1.1.4'
H H 0.0000 0.0000 'International Tables Vol C Tables 4.2.6.8 and 6.1.1.4'
Cl Cl 0.1433 0.1944 'International Tables Vol C Tables 4.2.6.8 and 6.1.1.4'
Mn Mn 0.2228 0.8787 'International Tables Vol C Tables 4.2.6.8 and 6.1.1.4'
N N -0.0031 0.0041 'International Tables Vol C Tables 4.2.6.8 and 6.1.1.4'
O O -0.0041 0.0076 'International Tables Vol C Tables 4.2.6.8 and 6.1.1.4'

loop_
_geom_angle_atom_site_label_1
_geom_angle_atom_site_label_2
_geom_angle_atom_site_label_3
_geom_angle
_geom_angle_site_symmetry_1
_geom_angle_site_symmetry_3
O7 Mn1 O5 96.4(2) . .
O7 Mn1 O16 178.3(2) . .
O5 Mn1 O16 84.8(2) . .
O7 Mn1 O17 88.4(2) . .
O5 Mn1 O17 175.2(2) . .
O16 Mn1 O17 90.4(2) . .
O7 Mn1 O1 93.0(2) . .
O5 Mn1 O1 93.8(3) . .
O16 Mn1 O1 85.7(3) . .
O17 Mn1 O1 86.8(3) . .
O7 Mn1 O3 92.6(2) . .
O5 Mn1 O3 93.7(3) . .
O16 Mn1 O3 88.6(3) . .
O17 Mn1 O3 85.2(3) . .
O1 Mn1 O3 170.1(2) . .
O14 Mn2 O7 80.2(2) . .
O14 Mn2 O4 176.4(2) . .
O7 Mn2 O4 96.4(2) . .
O14 Mn2 O8 97.6(2) . .
O7 Mn2 O8 168.5(2) . .
O4 Mn2 O8 86.0(2) . .
O14 Mn2 O10 90.2(2) . .
O7 Mn2 O10 101.7(2) . .
O4 Mn2 O10 89.4(2) . .
O8 Mn2 O10 89.5(2) . .
O14 Mn2 N1 93.3(2) . .
O7 Mn2 N1 89.2(2) . .
O4 Mn2 N1 87.7(2) . .
O8 Mn2 N1 79.7(2) . .
O10 Mn2 N1 169.0(2) . .
O14 Mn2 Mn3 40.90(16) . .
O7 Mn2 Mn3 39.49(15) . .
O4 Mn2 Mn3 135.56(18) . .
O8 Mn2 Mn3 138.14(17) . .
O10 Mn2 Mn3 94.66(16) . .
N1 Mn2 Mn3 94.85(17) . .
O7 Mn3 O14 79.5(2) . .
O7 Mn3 O12 175.2(2) . .
O14 Mn3 O12 96.9(2) . .
O7 Mn3 O2 98.2(2) . .
O14 Mn3 O2 172.1(2) . .
O12 Mn3 O2 84.9(2) . .
O7 Mn3 O6 90.9(2) . .
O14 Mn3 O6 99.7(2) . .
O12 Mn3 O6 92.8(2) . .
O2 Mn3 O6 87.8(2) . .
O7 Mn3 N2 91.0(2) . 7_656
O14 Mn3 N2 91.0(2) . 7_656
O12 Mn3 N2 85.9(2) . 7_656
O2 Mn3 N2 81.4(2) . 7_656
O6 Mn3 N2 169.2(2) . 7_656
O7 Mn3 Mn2 40.07(17) . .
O14 Mn3 Mn2 39.65(15) . .
O12 Mn3 Mn2 136.48(18) . .
O2 Mn3 Mn2 138.25(18) . .
O6 Mn3 Mn2 93.76(17) . .
N2 Mn3 Mn2 94.52(17) 7_656 .
O14 Mn4 O19 87.3(2) . 7_656
O14 Mn4 O20 176.2(2) . 7_656
O19 Mn4 O20 89.7(2) 7_656 7_656
O14 Mn4 O11 96.7(2) . .
O19 Mn4 O11 174.4(2) 7_656 .
O20 Mn4 O11 86.2(2) 7_656 .
O14 Mn4 O9 95.3(2) . .
O19 Mn4 O9 89.2(2) 7_656 .
O20 Mn4 O9 87.0(2) 7_656 .
O11 Mn4 O9 94.3(2) . .
O14 Mn4 O13 93.7(2) . .
O19 Mn4 O13 86.8(2) 7_656 .
O20 Mn4 O13 83.8(2) 7_656 .
O11 Mn4 O13 89.0(2) . .
O9 Mn4 O13 170.0(2) . .
C1 O1 Mn1 125.9(6) . .
C1 O2 Mn3 133.4(6) . .
C3 O3 Mn1 123.4(6) . .
C3 O4 Mn2 127.0(6) . .
C5 O5 Mn1 134.6(6) . .
C5 O6 Mn3 126.6(5) . .
Mn1 O7 Mn3 121.5(3) . .
Mn1 O7 Mn2 128.8(3) . .
Mn3 O7 Mn2 100.4(2) . .
C7 O8 Mn2 134.7(6) . .
C7 O9 Mn4 130.9(6) . .
C9 O10 Mn2 131.4(5) . .
C9 O11 Mn4 131.0(5) . .
C11 O12 Mn3 126.7(6) . .
C11 O13 Mn4 122.7(5) . .
Mn4 O14 Mn2 123.1(3) . .
Mn4 O14 Mn3 126.5(3) . .
Mn2 O14 Mn3 99.4(2) . .
C17 O15 H15 110.8 . .
C23 O16 Mn1 130.1(5) . .
C25 O17 Mn1 126.4(5) . .
C32 O18 C31 118.3(7) . .
C33 O19 Mn4 127.0(5) . 7_656
C35 O20 Mn4 128.2(5) . 7_656
C41 O21 H21 107.6 . .
C13 N1 C16 116.4(7) . .
C13 N1 Mn2 125.1(5) . .
C16 N1 Mn2 118.4(5) . .
C14 N2 C15 115.4(7) . .
C14 N2 Mn3 124.9(5) . 7_656
C15 N2 Mn3 119.6(6) . 7_656
O1 C1 O2 124.0(9) . .
O1 C1 C2 120.2(9) . .
O2 C1 C2 115.8(9) . .
C1 C2 H2A 109.5 . .
C1 C2 H2B 109.5 . .
H2A C2 H2B 109.5 . .
C1 C2 H2C 109.5 . .
H2A C2 H2C 109.5 . .
H2B C2 H2C 109.5 . .
O3 C3 O4 124.3(8) . .
O3 C3 C4 120.9(9) . .
O4 C3 C4 114.8(9) . .
C3 C4 H4A 109.5 . .
C3 C4 H4B 109.5 . .
H4A C4 H4B 109.5 . .
C3 C4 H4C 109.5 . .
H4A C4 H4C 109.5 . .
H4B C4 H4C 109.5 . .
O6 C5 O5 125.4(8) . .
O6 C5 C6 121.2(8) . .
O5 C5 C6 113.4(9) . .
C5 C6 H6A 109.5 . .
C5 C6 H6B 109.5 . .
H6A C6 H6B 109.5 . .
C5 C6 H6C 109.5 . .
H6A C6 H6C 109.5 . .
H6B C6 H6C 109.5 . .
O9 C7 O8 122.8(8) . .
O9 C7 C8 120.9(8) . .
O8 C7 C8 116.3(8) . .
C7 C8 H8A 109.5 . .
C7 C8 H8B 109.5 . .
H8A C8 H8B 109.5 . .
C7 C8 H8C 109.5 . .
H8A C8 H8C 109.5 . .
H8B C8 H8C 109.5 . .
O10 C9 O11 126.1(8) . .
O10 C9 C10 117.5(8) . .
O11 C9 C10 116.4(8) . .
C9 C10 H10A 109.5 . .
C9 C10 H10B 109.5 . .
H10A C10 H10B 109.5 . .
C9 C10 H10C 109.5 . .
H10A C10 H10C 109.5 . .
H10B C10 H10C 109.5 . .
O13 C11 O12 125.8(8) . .
O13 C11 C12 119.1(8) . .
O12 C11 C12 115.0(9) . .
C11 C12 H12A 109.5 . .
C11 C12 H12B 109.5 . .
H12A C12 H12B 109.5 . .
C11 C12 H12C 109.5 . .
H12A C12 H12C 109.5 . .
H12B C12 H12C 109.5 . .
N1 C13 C14 120.8(8) . .
N1 C13 H13A 119.6 . .
C14 C13 H13A 119.6 . .
N2 C14 C13 123.6(8) . .
N2 C14 H14A 118.2 . .
C13 C14 H14A 118.2 . .
N2 C15 C16 121.4(8) . .
N2 C15 H15A 119.3 . .
C16 C15 H15A 119.3 . .
N1 C16 C15 122.4(8) . .
N1 C16 H16A 118.8 . .
C15 C16 H16A 118.8 . .
O15 C17 C18 114.2(8) . .
O15 C17 C22 123.5(9) . .
C18 C17 C22 122.2(8) . .
C19 C18 C17 118.5(9) . .
C19 C18 H18A 120.8 . .
C17 C18 H18A 120.8 . .
C18 C19 C20 120.9(10) . .
C18 C19 H19A 119.6 . .
C20 C19 H19A 119.6 . .
C21 C20 C19 118.7(10) . .
C21 C20 H20A 120.7 . .
C19 C20 H20A 120.7 . .
C20 C21 C22 122.9(9) . .
C20 C21 H21A 118.6 . .
C22 C21 H21A 118.6 . .
C21 C22 C17 116.7(8) . .
C21 C22 C23 121.4(8) . .
C17 C22 C23 121.9(8) . .
O16 C23 C24 122.0(8) . .
O16 C23 C22 115.8(7) . .
C24 C23 C22 122.2(8) . .
C25 C24 C23 125.1(8) . .
C25 C24 H24A 117.5 . .
C23 C24 H24A 117.5 . .
O17 C25 C24 125.2(8) . .
O17 C25 C26 115.0(8) . .
C24 C25 C26 119.7(7) . .
C31 C26 C27 118.6(7) . .
C31 C26 C25 122.2(8) . .
C27 C26 C25 119.1(8) . .
C28 C27 C26 121.3(8) . .
C28 C27 H27A 119.4 . .
C26 C27 H27A 119.4 . .
C27 C28 C29 119.8(8) . .
C27 C28 H28A 120.1 . .
C29 C28 H28A 120.1 . .
C28 C29 C30 120.1(8) . .
C28 C29 H29A 120.0 . .
C30 C29 H29A 120.0 . .
C29 C30 C31 119.7(8) . .
C29 C30 C33 118.2(7) . .
C31 C30 C33 122.0(8) . .
O18 C31 C26 119.2(7) . .
O18 C31 C30 120.4(8) . .
C26 C31 C30 120.4(8) . .
O18 C32 H32A 109.5 . .
O18 C32 H32B 109.5 . .
H32A C32 H32B 109.5 . .
O18 C32 H32C 109.5 . .
H32A C32 H32C 109.5 . .
H32B C32 H32C 109.5 . .
O19 C33 C34 124.8(8) . .
O19 C33 C30 116.3(7) . .
C34 C33 C30 118.9(7) . .
C35 C34 C33 124.8(8) . .
C35 C34 H34A 117.6 . .
C33 C34 H34A 117.6 . .
O20 C35 C34 123.0(7) . .
O20 C35 C36 113.6(8) . .
C34 C35 C36 123.4(8) . .
C41 C36 C37 118.2(8) . .
C41 C36 C35 122.0(8) . .
C37 C36 C35 119.8(8) . .
C38 C37 C36 119.7(10) . .
C38 C37 H37A 120.1 . .
C36 C37 H37A 120.1 . .
C39 C38 C37 120.1(11) . .
C39 C38 H38A 120.0 . .
C37 C38 H38A 120.0 . .
C38 C39 C40 121.1(10) . .
C38 C39 H39A 119.5 . .
C40 C39 H39A 119.5 . .
C39 C40 C41 119.0(10) . .
C39 C40 H40A 120.5 . .
C41 C40 H40A 120.5 . .
O21 C41 C36 124.9(8) . .
O21 C41 C40 113.4(9) . .
C36 C41 C40 121.6(9) . .
Cl2 C42 Cl1 111.8(6) . .
Cl2 C42 Cl3 110.3(6) . .
Cl1 C42 Cl3 109.9(6) . .
Cl2 C42 H42 108.2 . .
Cl1 C42 H42 108.2 . .
Cl3 C42 H42 108.2 . .
Cl5 C43 Cl6 114.4(9) . .
Cl5 C43 Cl4 109.9(9) . .
Cl6 C43 Cl4 110.5(9) . .
Cl5 C43 H43 106.9 . .
Cl6 C43 H43 107.0 . .
Cl4 C43 H43 107.9 . .

loop_
_geom_bond_atom_site_label_1
_geom_bond_atom_site_label_2
_geom_bond_distance
_geom_bond_site_symmetry_2
Mn1 O7 1.869(5) .
Mn1 O5 1.934(5) .
Mn1 O16 1.938(6) .
Mn1 O17 1.948(5) .
Mn1 O1 2.136(7) .
Mn1 O3 2.166(7) .
Mn2 O14 1.875(5) .
Mn2 O7 1.897(6) .
Mn2 O4 1.948(5) .
Mn2 O8 1.984(6) .
Mn2 O10 2.161(6) .
Mn2 N1 2.325(7) .
Mn2 Mn3 2.899(2) .
Mn3 O7 1.874(5) .
Mn3 O14 1.924(5) .
Mn3 O12 1.935(5) .
Mn3 O2 1.995(6) .
Mn3 O6 2.151(6) .
Mn3 N2 2.327(7) 7_656
Mn4 O14 1.874(5) .
Mn4 O19 1.936(6) 7_656
Mn4 O20 1.941(5) 7_656
Mn4 O11 1.944(6) .
Mn4 O9 2.138(6) .
Mn4 O13 2.187(6) .
O1 C1 1.230(11) .
O2 C1 1.298(11) .
O3 C3 1.239(11) .
O4 C3 1.303(10) .
O5 C5 1.294(10) .
O6 C5 1.239(10) .
O8 C7 1.310(10) .
O9 C7 1.257(10) .
O10 C9 1.251(10) .
O11 C9 1.286(10) .
O12 C11 1.290(11) .
O13 C11 1.247(11) .
O15 C17 1.366(11) .
O15 H15 0.8418 .
O16 C23 1.282(10) .
O17 C25 1.305(10) .
O18 C32 1.363(12) .
O18 C31 1.377(10) .
O19 C33 1.288(10) .
O19 Mn4 1.936(6) 7_656
O20 C35 1.303(10) .
O20 Mn4 1.941(5) 7_656
O21 C41 1.353(11) .
O21 H21 0.8439 .
N1 C13 1.329(10) .
N1 C16 1.358(10) .
N2 C14 1.336(10) .
N2 C15 1.356(10) .
N2 Mn3 2.327(7) 7_656
C1 C2 1.490(14) .
C2 H2A 0.9800 .
C2 H2B 0.9800 .
C2 H2C 0.9800 .
C3 C4 1.491(13) .
C4 H4A 0.9800 .
C4 H4B 0.9800 .
C4 H4C 0.9800 .
C5 C6 1.485(13) .
C6 H6A 0.9800 .
C6 H6B 0.9800 .
C6 H6C 0.9800 .
C7 C8 1.461(13) .
C8 H8A 0.9800 .
C8 H8B 0.9800 .
C8 H8C 0.9800 .
C9 C10 1.499(13) .
C10 H10A 0.9800 .
C10 H10B 0.9800 .
C10 H10C 0.9800 .
C11 C12 1.515(12) .
C12 H12A 0.9800 .
C12 H12B 0.9800 .
C12 H12C 0.9800 .
C13 C14 1.388(12) .
C13 H13A 0.9500 .
C14 H14A 0.9500 .
C15 C16 1.374(12) .
C15 H15A 0.9500 .
C16 H16A 0.9500 .
C17 C18 1.390(13) .
C17 C22 1.395(13) .
C18 C19 1.382(14) .
C18 H18A 0.9500 .
C19 C20 1.393(14) .
C19 H19A 0.9500 .
C20 C21 1.373(13) .
C20 H20A 0.9500 .
C21 C22 1.387(13) .
C21 H21A 0.9500 .
C22 C23 1.461(12) .
C23 C24 1.405(12) .
C24 C25 1.383(12) .
C24 H24A 0.9500 .
C25 C26 1.474(12) .
C26 C31 1.395(12) .
C26 C27 1.410(12) .
C27 C28 1.377(12) .
C27 H27A 0.9500 .
C28 C29 1.394(12) .
C28 H28A 0.9500 .
C29 C30 1.398(12) .
C29 H29A 0.9500 .
C30 C31 1.405(12) .
C30 C33 1.497(12) .
C32 H32A 0.9800 .
C32 H32B 0.9800 .
C32 H32C 0.9800 .
C33 C34 1.398(11) .
C34 C35 1.369(12) .
C34 H34A 0.9500 .
C35 C36 1.489(12) .
C36 C41 1.378(13) .
C36 C37 1.410(13) .
C37 C38 1.402(14) .
C37 H37A 0.9500 .
C38 C39 1.372(15) .
C38 H38A 0.9500 .
C39 C40 1.372(15) .
C39 H39A 0.9500 .
C40 C41 1.402(13) .
C40 H40A 0.9500 .
Cl1 C42 1.756(11) .
Cl2 C42 1.746(11) .
Cl3 C42 1.774(10) .
C42 H42 1.0000 .
Cl4 C43 1.750(15) .
Cl5 C43 1.696(18) .
Cl6 C43 1.741(16) .
C43 H43 1.0032 .
